data_7111052
loop_
_publ_author_name
'Liu, C. W.'
'Hung, Chiu-Mine'
'Chen, Hsiu-Chih'
'Wang, Ju-Chung'
'Keng, Tai-Chiun'
'Guo, Kermin'

_publ_section_title
;
 A novel nonacoordinate bridging selenido ligand in a tricapped
 trigonal-prismatic geometry. X-Ray structure of
 Cu11(\m9-Se)(\m3-Br)3[Se2P(OPri)2]6
;
_journal_issue 19
_journal_name_full 'Chemical Communications'
_journal_page_first 1897
_journal_paper_doi 10.1039/b005366j
_journal_year 2000
_chemical_formula_sum 'C36 H84 Br3 Cu11 O12 P6 Se13'
_chemical_formula_weight 2860.00
_chemical_name_systematic
; 
 ? 
;
_space_group_IT_number 2
_symmetry_cell_setting triclinic
_symmetry_space_group_name_Hall '-P 1'
_symmetry_space_group_name_H-M 'P -1'
_atom_sites_solution_hydrogens geom
_atom_sites_solution_primary direct
_atom_sites_solution_secondary difmap
_audit_creation_method SHELXL
_cell_angle_alpha 93.0110(10)
_cell_angle_beta 106.9410(10)
_cell_angle_gamma 108.2160(10)
_cell_formula_units_Z 2
_cell_length_a 15.2820(8)
_cell_length_b 15.5376(8)
_cell_length_c 20.4796(11)
_cell_measurement_temperature 298(2)
_cell_volume 4363.1(4)
_computing_cell_refinement 'Siemens XSCANS'
_computing_data_collection 'Siemens XSCANS'
_computing_data_reduction 'Siemens SHELXTL'
_computing_structure_refinement 'SHELXL-93 (Sheldrick, 1993)'
_computing_structure_solution 'SHELXS-86 (Sheldrick, 1990)'
_diffrn_ambient_temperature 298(2)
_diffrn_measurement_device 'SMART CCD'
_diffrn_measurement_method '\w scans'
_diffrn_radiation_monochromator graphite
_diffrn_radiation_source 'fine-focus sealed tube'
_diffrn_radiation_type MoK\a
_diffrn_radiation_wavelength 0.71073
_diffrn_reflns_av_R_equivalents 0.0398
_diffrn_reflns_av_sigmaI/netI 0.0469
_diffrn_reflns_limit_h_max 11
_diffrn_reflns_limit_h_min -18
_diffrn_reflns_limit_k_max 18
_diffrn_reflns_limit_k_min -13
_diffrn_reflns_limit_l_max 24
_diffrn_reflns_limit_l_min -22
_diffrn_reflns_number 20983
_diffrn_reflns_theta_max 25.02
_diffrn_reflns_theta_min 2.15
_exptl_absorpt_coefficient_mu 9.568
_exptl_absorpt_correction_T_max 0.9614
_exptl_absorpt_correction_T_min 0.3440
_exptl_absorpt_correction_type 'semi-empirical from psi-scans '
_exptl_crystal_colour yellow
_exptl_crystal_density_diffrn 2.177
_exptl_crystal_F_000 2704
_exptl_crystal_size_max 0.4
_exptl_crystal_size_mid 0.38
_exptl_crystal_size_min 0.25
_refine_diff_density_max 1.148
_refine_diff_density_min -0.974
_refine_diff_density_rms 0.142
_refine_ls_extinction_method none
_refine_ls_goodness_of_fit_all 1.097
_refine_ls_goodness_of_fit_obs 1.131
_refine_ls_matrix_type full
_refine_ls_number_parameters 702
_refine_ls_number_reflns 14482
_refine_ls_number_restraints 4
_refine_ls_restrained_S_all 1.097
_refine_ls_restrained_S_obs 1.131
_refine_ls_R_factor_all 0.0851
_refine_ls_R_factor_obs 0.0639
_refine_ls_shift/esd_max -0.008
_refine_ls_shift/esd_mean 0.000
_refine_ls_structure_factor_coef Fsqd
_refine_ls_weighting_details 'w=1/[\s^2^(Fo^2^)+(0.0388P)^2^+43.4172P] where P=(Fo^2^+2Fc^2^)/3'
_refine_ls_weighting_scheme calc
_refine_ls_wR_factor_all 0.1535
_refine_ls_wR_factor_obs 0.1397
_reflns_number_observed 11404
_reflns_number_total 14482
_reflns_observed_criterion >2sigma(I)
_cod_data_source_file b005366jsup1.cif
_cod_data_source_block Cu11
_cod_depositor_comments
;
The following automatic conversions were performed:

'_refine_ls_weighting_scheme' value 'calc
w=1/[\s^2^(Fo^2^)+(0.0388P)^2^+43.4172P] where P=(Fo^2^+2Fc^2^)/3'
was changed to 'calc'. New tag '_refine_ls_weighting_details' was
created. The value of the new tag was set to
'w=1/[\s^2^(Fo^2^)+(0.0388P)^2^+43.4172P] where P=(Fo^2^+2Fc^2^)/3'.

Automatic conversion script
Id: cif_fix_values 3143 2015-03-26 13:38:13Z robertas 
;
_cod_original_sg_symbol_H-M P(-)1
_cod_database_code 7111052

loop_
_symmetry_equiv_pos_as_xyz
'x, y, z'
'-x, -y, -z'

loop_
_atom_site_aniso_label
_atom_site_aniso_U_11
_atom_site_aniso_U_22
_atom_site_aniso_U_33
_atom_site_aniso_U_23
_atom_site_aniso_U_13
_atom_site_aniso_U_12
Br3 0.0664(7) 0.0663(7) 0.0487(6) 0.0036(5) 0.0142(5) 0.0199(6)
Br2 0.0658(7) 0.0659(7) 0.0578(7) 0.0140(5) 0.0240(6) 0.0193(6)
Br1 0.0656(7) 0.0513(7) 0.0785(8) 0.0071(6) 0.0238(6) 0.0161(6)
Se01 0.0701(7) 0.0486(6) 0.0490(6) 0.0040(5) 0.0221(5) 0.0109(5)
Se1 0.0691(7) 0.0809(9) 0.0568(7) 0.0218(6) 0.0217(6) 0.0315(7)
Se2 0.0660(7) 0.0653(8) 0.0798(8) 0.0162(6) 0.0286(6) 0.0324(6)
Se3 0.0485(6) 0.0511(6) 0.0594(6) 0.0001(5) 0.0199(5) 0.0124(5)
Se4 0.0514(6) 0.0583(7) 0.0613(7) -0.0059(5) 0.0167(5) 0.0143(5)
Se5 0.0577(7) 0.0968(10) 0.0515(7) 0.0040(6) 0.0084(5) 0.0178(7)
Se6 0.0728(8) 0.0556(7) 0.0696(8) -0.0029(6) 0.0313(6) 0.0009(6)
Se7 0.0706(7) 0.0528(7) 0.0538(6) 0.0102(5) 0.0174(5) 0.0260(6)
Se8 0.0622(7) 0.0541(7) 0.0550(6) -0.0030(5) 0.0134(5) 0.0197(5)
Se9 0.0703(7) 0.0453(6) 0.0631(7) 0.0092(5) 0.0250(6) 0.0180(5)
Se10 0.0665(7) 0.0519(6) 0.0583(7) 0.0074(5) 0.0273(5) 0.0226(5)
Se11 0.0517(6) 0.0575(7) 0.0538(6) 0.0040(5) 0.0119(5) 0.0121(5)
Se12 0.0535(6) 0.0616(7) 0.0511(6) 0.0106(5) 0.0182(5) 0.0189(5)
Cu1 0.0791(10) 0.0544(8) 0.0561(8) 0.0071(6) 0.0237(7) 0.0201(7)
Cu2 0.0763(10) 0.0670(10) 0.0605(9) 0.0082(7) 0.0235(7) 0.0200(8)
Cu3 0.0651(9) 0.0642(10) 0.0939(12) 0.0048(8) 0.0199(8) 0.0220(8)
Cu4 0.0717(10) 0.0843(11) 0.0691(10) 0.0244(8) 0.0256(8) 0.0292(9)
Cu5 0.0669(9) 0.0921(12) 0.0684(10) 0.0001(8) 0.0159(8) 0.0369(9)
Cu6 0.0722(10) 0.0936(13) 0.0858(12) -0.0233(10) 0.0174(9) 0.0287(9)
Cu7 0.0626(9) 0.0626(10) 0.1120(14) 0.0213(9) 0.0155(9) 0.0165(8)
Cu8 0.0696(10) 0.0763(12) 0.128(2) 0.0198(11) 0.0375(10) 0.0257(9)
Cu9 0.0669(9) 0.0893(12) 0.0753(10) -0.0127(9) 0.0130(8) 0.0335(9)
Cu10 0.0865(11) 0.1110(14) 0.0766(11) 0.0321(10) 0.0344(9) 0.0539(11)
Cu11 0.0682(10) 0.136(2) 0.0815(11) 0.0374(11) 0.0321(9) 0.0443(11)
P1 0.053(2) 0.055(2) 0.057(2) -0.0018(13) 0.0220(13) 0.0171(13)
P2 0.073(2) 0.089(3) 0.088(2) 0.042(2) 0.031(2) 0.047(2)
P3 0.050(2) 0.075(2) 0.089(2) -0.028(2) 0.011(2) 0.010(2)
P4 0.054(2) 0.062(2) 0.050(2) 0.0039(14) 0.0104(13) 0.0178(14)
P5 0.069(2) 0.049(2) 0.050(2) 0.0070(12) 0.0190(14) 0.0279(14)
P6 0.0489(15) 0.056(2) 0.058(2) 0.0067(13) 0.0209(13) 0.0138(13)
O1 0.078(6) 0.084(6) 0.066(5) 0.004(5) 0.034(5) 0.021(5)
O2 0.063(5) 0.059(5) 0.072(5) -0.003(4) 0.021(4) 0.025(4)
O3 0.160(12) 0.098(8) 0.161(12) 0.066(8) 0.099(10) 0.071(9)
O4 0.094(8) 0.181(13) 0.112(9) 0.069(9) 0.015(7) 0.077(8)
O5 0.161(11) 0.173(13) 0.090(8) -0.071(8) -0.042(7) 0.111(10)
O6 0.070(7) 0.088(9) 0.366(24) 0.023(12) 0.073(11) 0.012(6)
O7 0.094(6) 0.075(6) 0.056(5) 0.006(4) 0.011(5) 0.023(5)
O8 0.072(6) 0.081(7) 0.127(9) -0.007(6) 0.013(6) 0.021(5)
O9 0.101(6) 0.051(5) 0.050(4) 0.006(3) 0.025(4) 0.033(4)
O10 0.083(6) 0.080(6) 0.062(5) 0.020(4) 0.020(4) 0.050(5)
O11 0.052(4) 0.083(6) 0.080(6) -0.003(5) 0.021(4) 0.028(4)
O12 0.068(5) 0.060(5) 0.085(6) 0.006(4) 0.033(5) 0.002(4)
C1 0.154(18) 0.166(20) 0.102(13) 0.057(14) 0.079(13) 0.093(16)
C2 0.260(37) 0.270(39) 0.120(21) 0.087(23) -0.021(22) -0.050(29)
C3 0.331(43) 0.104(18) 0.214(30) 0.072(19) 0.095(30) 0.010(23)
C4 0.095(10) 0.067(9) 0.094(10) -0.016(7) 0.045(8) 0.034(8)
C5 0.182(19) 0.075(11) 0.223(23) -0.018(13) 0.146(19) 0.034(12)
C6 0.236(25) 0.077(12) 0.116(15) 0.027(10) 0.070(16) 0.064(14)
C8 0.218(35) 0.282(44) 0.759(100) 0.353(59) 0.266(53) 0.143(33)
C10 0.161(24) 0.376(50) 0.098(17) 0.064(24) 0.016(16) 0.145(30)
C11 0.323(47) 0.264(42) 0.163(27) 0.119(28) -0.020(27) 0.078(36)
C12 0.243(33) 0.205(30) 0.196(29) -0.013(23) -0.117(26) 0.107(27)
C13 0.168(19) 0.137(17) 0.090(13) -0.048(12) 0.016(13) 0.065(15)
C14 0.387(58) 0.294(45) 0.229(37) -0.129(34) -0.064(38) 0.216(45)
C15 0.180(27) 0.178(27) 0.480(62) -0.199(36) 0.172(36) -0.046(22)
C19 0.075(9) 0.063(8) 0.100(10) 0.011(7) 0.034(8) 0.012(7)
C20 0.183(21) 0.148(19) 0.172(20) 0.110(17) 0.084(17) 0.089(17)
C21 0.162(18) 0.141(17) 0.118(15) 0.004(12) 0.071(14) 0.071(15)
C25 0.110(10) 0.061(7) 0.040(6) 0.003(5) 0.019(6) 0.042(7)
C26 0.152(17) 0.174(19) 0.084(11) 0.023(12) 0.065(12) 0.079(15)
C27 0.112(12) 0.113(13) 0.061(9) 0.013(9) 0.012(8) 0.005(10)
C28 0.077(9) 0.096(11) 0.110(12) 0.019(9) 0.028(8) 0.054(9)
C29 0.096(13) 0.189(23) 0.176(21) -0.069(18) -0.023(13) 0.077(15)
C30 0.160(18) 0.127(16) 0.156(18) 0.016(13) 0.048(15) 0.104(15)
C31 0.052(8) 0.126(14) 0.122(13) -0.014(11) 0.029(8) 0.030(9)
C32 0.081(12) 0.141(19) 0.240(27) 0.029(18) 0.008(14) 0.068(13)
C33 0.083(12) 0.253(29) 0.210(24) 0.063(21) 0.086(15) 0.075(16)
C34 0.097(11) 0.073(10) 0.098(11) -0.006(8) 0.037(9) 0.023(8)
C35 0.142(18) 0.116(16) 0.170(21) -0.053(15) 0.026(16) -0.026(14)
C36 0.229(26) 0.110(15) 0.138(18) 0.059(14) 0.055(17) 0.088(17)

loop_
_atom_site_label
_atom_site_type_symbol
_atom_site_fract_x
_atom_site_fract_y
_atom_site_fract_z
_atom_site_U_iso_or_equiv
_atom_site_thermal_displace_type
_atom_site_occupancy
_atom_site_calc_flag
_atom_site_refinement_flags
_atom_site_disorder_group
Br3 Br 0.00444(9) 0.57630(8) 0.09414(6) 0.0624(3) Uani 1 d . .
Br2 Br 0.00627(9) 0.57579(9) 0.41858(6) 0.0629(3) Uani 1 d . .
Br1 Br 0.19093(9) 0.96970(8) 0.31101(7) 0.0661(3) Uani 1 d . .
Se01 Se 0.06843(9) 0.70816(8) 0.27332(6) 0.0577(3) Uani 1 d . .
Se1 Se 0.00333(9) 0.84336(10) 0.10527(6) 0.0668(3) Uani 1 d . .
Se2 Se -0.10841(9) 0.89119(9) 0.23656(7) 0.0666(3) Uani 1 d . .
Se3 Se -0.21032(8) 0.66483(8) 0.31867(6) 0.0539(3) Uani 1 d . .
Se4 Se 0.01440(8) 0.85602(8) 0.42338(6) 0.0591(3) Uani 1 d . .
Se5 Se -0.22549(9) 0.64498(10) 0.11327(6) 0.0732(4) Uani 1 d . .
Se6 Se -0.17367(10) 0.46692(9) 0.21818(7) 0.0698(3) Uani 1 d . .
Se7 Se 0.27996(9) 0.61141(8) 0.41919(6) 0.0584(3) Uani 1 d . .
Se8 Se 0.25135(8) 0.83123(8) 0.47117(6) 0.0589(3) Uani 1 d . .
Se9 Se 0.06603(9) 0.43785(8) 0.27054(6) 0.0592(3) Uani 1 d . .
Se10 Se 0.27056(9) 0.58890(8) 0.21838(6) 0.0568(3) Uani 1 d . .
Se11 Se 0.38944(8) 0.84180(8) 0.33593(6) 0.0574(3) Uani 1 d . .
Se12 Se 0.23916(8) 0.81304(8) 0.15126(6) 0.0553(3) Uani 1 d . .
Cu1 Cu 0.29622(11) 0.68352(10) 0.32170(7) 0.0635(4) Uani 1 d . .
Cu2 Cu -0.16755(12) 0.72904(11) 0.22520(8) 0.0688(4) Uani 1 d . .
Cu3 Cu 0.08341(11) 0.73702(11) 0.41031(9) 0.0761(4) Uani 1 d . .
Cu4 Cu -0.01456(12) 0.53195(12) 0.20375(8) 0.0733(4) Uani 1 d . .
Cu5 Cu 0.13575(11) 0.85247(12) 0.20892(8) 0.0753(4) Uani 1 d . .
Cu6 Cu 0.11550(12) 0.58734(13) 0.34285(10) 0.0872(5) Uani 1 d . .
Cu7 Cu 0.15697(12) 0.67344(11) 0.19121(10) 0.0830(5) Uani 1 d . .
Cu8 Cu -0.04735(13) 0.69734(13) 0.15058(11) 0.0897(5) Uani 1 d . .
Cu9 Cu -0.08133(12) 0.61503(12) 0.29953(9) 0.0788(5) Uani 1 d . .
Cu10 Cu 0.23038(13) 0.82713(14) 0.34763(9) 0.0840(5) Uani 1 d . .
Cu11 Cu 0.02467(12) 0.8465(2) 0.30553(9) 0.0904(6) Uani 1 d . .
P1 P -0.1408(2) 0.7852(2) 0.39905(15) 0.0544(7) Uani 1 d . .
P2 P -0.0790(3) 0.9157(3) 0.1406(2) 0.0764(10) Uani 1 d . .
P3 P -0.2643(2) 0.5036(3) 0.1294(2) 0.0782(11) Uani 1 d . .
P4 P 0.3258(2) 0.7340(2) 0.49481(15) 0.0579(7) Uani 1 d . .
P5 P 0.1947(2) 0.4555(2) 0.24128(15) 0.0543(7) Uani 1 d . .
P6 P 0.3810(2) 0.8537(2) 0.2287(2) 0.0546(7) Uani 1 d . .
O1 O -0.1636(6) 0.7596(6) 0.4676(4) 0.075(2) Uani 1 d . .
O2 O -0.1975(5) 0.8524(5) 0.3757(4) 0.064(2) Uani 1 d . .
O3 O -0.0287(11) 1.0216(8) 0.1439(7) 0.121(4) Uani 1 d . .
O4 O -0.1810(8) 0.8936(10) 0.0844(6) 0.124(4) Uani 1 d . .
O5 O -0.2712(10) 0.4522(10) 0.0587(6) 0.151(6) Uani 1 d . .
O6 O -0.3723(8) 0.4672(9) 0.1305(11) 0.179(8) Uani 1 d D .
O7 O 0.3304(7) 0.7094(6) 0.5675(4) 0.080(2) Uani 1 d . .
O8 O 0.4368(7) 0.7890(7) 0.5049(6) 0.100(3) Uani 1 d . .
O9 O 0.1739(6) 0.3801(5) 0.1782(4) 0.066(2) Uani 1 d . .
O10 O 0.2656(6) 0.4267(6) 0.3029(4) 0.070(2) Uani 1 d . .
O11 O 0.4352(5) 0.7950(6) 0.2025(4) 0.071(2) Uani 1 d . .
O12 O 0.4440(6) 0.9542(6) 0.2259(5) 0.074(2) Uani 1 d . .
C1 C -0.1223(17) 0.7026(16) 0.5133(10) 0.121(7) Uani 1 d . .
C2 C -0.0704(25) 0.7566(25) 0.5790(14) 0.268(22) Uani 1 d . .
C3 C -0.2044(28) 0.6305(17) 0.5196(16) 0.229(16) Uani 1 d . .
C4 C -0.1741(10) 0.9422(9) 0.4200(8) 0.082(4) Uani 1 d . .
C5 C -0.2516(16) 0.9272(12) 0.4547(12) 0.146(9) Uani 1 d . .
C6 C -0.1764(18) 1.0111(12) 0.3736(10) 0.137(8) Uani 1 d . .
C8 C 0.1211(26) 1.1130(28) 0.1478(32) 0.370(34) Uani 1 d . .
C7 C 0.0571(27) 1.0760(24) 0.1880(17) 0.202(13) Uiso 1 d D .
C9 C 0.0308(24) 1.1472(22) 0.2269(17) 0.220(13) Uiso 1 d D .
C10 C -0.1994(21) 0.8923(30) 0.0112(12) 0.204(15) Uani 1 d . .
C11 C -0.1931(30) 0.9920(27) -0.0029(16) 0.275(22) Uani 1 d . .
C12 C -0.2988(25) 0.8287(22) -0.0183(16) 0.252(20) Uani 1 d . .
C13 C -0.2709(17) 0.3707(15) 0.0395(10) 0.137(8) Uani 1 d . .
C14 C -0.3542(34) 0.3409(28) -0.0298(19) 0.323(28) Uani 1 d . .
C15 C -0.2063(22) 0.3523(21) 0.0142(24) 0.301(28) Uani 1 d . .
C19 C 0.2476(10) 0.6428(9) 0.5810(8) 0.081(4) Uani 1 d . .
C20 C 0.2940(17) 0.5822(15) 0.6277(12) 0.151(9) Uani 1 d . .
C21 C 0.1982(16) 0.6903(15) 0.6166(10) 0.130(7) Uani 1 d . .
C25 C 0.1277(10) 0.3879(8) 0.1054(6) 0.069(3) Uani 1 d . .
C26 C 0.1947(15) 0.3762(15) 0.0681(9) 0.125(7) Uani 1 d . .
C27 C 0.0275(13) 0.3151(12) 0.0783(7) 0.107(6) Uani 1 d . .
C28 C 0.3619(10) 0.4280(11) 0.3006(8) 0.089(4) Uani 1 d . .
C29 C 0.4311(14) 0.4734(17) 0.3710(13) 0.166(11) Uani 1 d . .
C30 C 0.3541(16) 0.3287(14) 0.2867(11) 0.135(7) Uani 1 d . .
C31 C 0.5401(10) 0.8097(13) 0.2388(9) 0.101(5) Uani 1 d . .
C32 C 0.5448(13) 0.7255(16) 0.2677(14) 0.157(10) Uani 1 d . .
C33 C 0.5880(13) 0.8286(19) 0.1864(13) 0.168(10) Uani 1 d . .
C34 C 0.4367(11) 1.0373(10) 0.2582(8) 0.090(4) Uani 1 d . .
C35 C 0.5435(17) 1.0951(15) 0.2988(13) 0.168(10) Uani 1 d . .
C36 C 0.3882(19) 1.0809(14) 0.2022(11) 0.151(9) Uani 1 d . .
C16 C -0.4410(24) 0.5037(26) 0.1528(21) 0.248(16) Uiso 1 d D .
C17 C -0.5207(42) 0.4965(47) 0.0837(25) 0.469(40) Uiso 1 d D .
C18 C -0.4700(43) 0.4062(32) 0.1724(30) 0.408(33) Uiso 1 d D .
C22 C 0.5241(23) 0.7672(22) 0.5321(17) 0.090(8) Uiso 0.50 d P 1
C23 C 0.5479(26) 0.7308(26) 0.4856(19) 0.111(11) Uiso 0.50 d P 1
C24 C 0.5960(29) 0.8234(30) 0.5855(21) 0.112(12) Uiso 0.50 d P 1
C22A C 0.5113(46) 0.8579(43) 0.5516(30) 0.173(20) Uiso 0.50 d P 2
C23A C 0.5432(29) 0.9395(28) 0.5221(21) 0.122(12) Uiso 0.50 d P 2
C24A C 0.6017(43) 0.8752(41) 0.5679(29) 0.161(19) Uiso 0.50 d P 2

loop_
_atom_type_symbol
_atom_type_description
_atom_type_scat_dispersion_real
_atom_type_scat_dispersion_imag
_atom_type_scat_source
C C 0.0033 0.0016 'International Tables Vol C Tables 4.2.6.8 and 6.1.1.4'
H H 0.0000 0.0000 'International Tables Vol C Tables 4.2.6.8 and 6.1.1.4'
O O 0.0106 0.0060 'International Tables Vol C Tables 4.2.6.8 and 6.1.1.4'
P P 0.1023 0.0942 'International Tables Vol C Tables 4.2.6.8 and 6.1.1.4'
Cu Cu 0.3201 1.2651 'International Tables Vol C Tables 4.2.6.8 and 6.1.1.4'
Se Se -0.0929 2.2259 'International Tables Vol C Tables 4.2.6.8 and 6.1.1.4'
Br Br -0.2901 2.4595 'International Tables Vol C Tables 4.2.6.8 and 6.1.1.4'

loop_
_geom_angle_atom_site_label_1
_geom_angle_atom_site_label_2
_geom_angle_atom_site_label_3
_geom_angle
Cu4 Br3 Cu7 72.02(7)
Cu4 Br3 Cu8 72.03(7)
Cu7 Br3 Cu8 75.23(7)
Cu3 Br2 Cu6 70.21(7)
Cu3 Br2 Cu9 69.18(6)
Cu6 Br2 Cu9 72.10(6)
Cu5 Br1 Cu10 70.51(7)
Cu5 Br1 Cu11 70.83(7)
Cu10 Br1 Cu11 73.96(7)
Cu9 Se01 Cu10 133.07(7)
Cu9 Se01 Cu11 85.15(7)
Cu10 Se01 Cu11 75.49(6)
Cu9 Se01 Cu6 73.71(6)
Cu10 Se01 Cu6 88.43(7)
Cu11 Se01 Cu6 132.29(7)
Cu9 Se01 Cu7 133.15(7)
Cu10 Se01 Cu7 87.84(6)
Cu11 Se01 Cu7 134.10(7)
Cu6 Se01 Cu7 88.51(7)
Cu9 Se01 Cu8 86.15(7)
Cu10 Se01 Cu8 133.23(7)
Cu11 Se01 Cu8 86.01(7)
Cu6 Se01 Cu8 132.91(7)
Cu7 Se01 Cu8 74.87(6)
Cu9 Se01 Cu5 142.13(7)
Cu10 Se01 Cu5 66.36(6)
Cu11 Se01 Cu5 67.63(6)
Cu6 Se01 Cu5 144.15(7)
Cu7 Se01 Cu5 66.50(6)
Cu8 Se01 Cu5 66.89(6)
Cu9 Se01 Cu4 66.20(6)
Cu10 Se01 Cu4 142.87(7)
Cu11 Se01 Cu4 141.58(7)
Cu6 Se01 Cu4 65.12(6)
Cu7 Se01 Cu4 66.98(6)
Cu8 Se01 Cu4 67.82(6)
Cu5 Se01 Cu4 121.16(6)
Cu9 Se01 Cu3 66.21(6)
Cu10 Se01 Cu3 66.88(6)
Cu11 Se01 Cu3 66.72(6)
Cu6 Se01 Cu3 65.65(6)
Cu7 Se01 Cu3 143.29(7)
Cu8 Se01 Cu3 141.83(7)
Cu5 Se01 Cu3 120.50(6)
Cu4 Se01 Cu3 118.34(6)
P2 Se1 Cu5 104.10(12)
P2 Se1 Cu8 100.58(12)
Cu5 Se1 Cu8 73.33(7)
P2 Se2 Cu2 103.38(13)
P2 Se2 Cu11 105.27(11)
Cu2 Se2 Cu11 73.10(7)
P1 Se3 Cu2 100.29(10)
P1 Se3 Cu9 107.55(9)
Cu2 Se3 Cu9 70.61(7)
P1 Se4 Cu3 105.78(10)
P1 Se4 Cu11 99.16(10)
Cu3 Se4 Cu11 73.14(7)
P3 Se5 Cu2 104.09(12)
P3 Se5 Cu8 102.97(11)
Cu2 Se5 Cu8 72.59(7)
P3 Se6 Cu4 100.66(12)
P3 Se6 Cu9 104.29(11)
Cu4 Se6 Cu9 71.27(7)
P4 Se7 Cu1 98.58(10)
P4 Se7 Cu6 108.39(10)
Cu1 Se7 Cu6 73.06(7)
P4 Se8 Cu3 104.31(10)
P4 Se8 Cu10 100.22(10)
Cu3 Se8 Cu10 73.73(7)
P5 Se9 Cu4 105.05(10)
P5 Se9 Cu6 99.99(10)
Cu4 Se9 Cu6 71.68(7)
P5 Se10 Cu1 99.64(9)
P5 Se10 Cu7 108.13(10)
Cu1 Se10 Cu7 72.54(7)
P6 Se11 Cu1 99.43(10)
P6 Se11 Cu10 108.50(10)
Cu1 Se11 Cu10 70.95(7)
P6 Se12 Cu5 105.23(9)
P6 Se12 Cu7 99.33(10)
Cu5 Se12 Cu7 73.34(7)
Se10 Cu1 Se7 117.77(7)
Se10 Cu1 Se11 117.78(7)
Se7 Cu1 Se11 120.69(7)
Se10 Cu1 Cu10 132.24(8)
Se7 Cu1 Cu10 98.17(6)
Se11 Cu1 Cu10 55.77(6)
Se10 Cu1 Cu7 54.96(6)
Se7 Cu1 Cu7 131.43(8)
Se11 Cu1 Cu7 97.23(6)
Cu10 Cu1 Cu7 77.94(7)
Se10 Cu1 Cu6 97.39(7)
Se7 Cu1 Cu6 54.49(6)
Se11 Cu1 Cu6 133.23(7)
Cu10 Cu1 Cu6 77.98(7)
Cu7 Cu1 Cu6 77.75(7)
Se5 Cu2 Se3 122.38(8)
Se5 Cu2 Se2 117.55(8)
Se3 Cu2 Se2 117.19(7)
Se5 Cu2 Cu9 99.94(7)
Se3 Cu2 Cu9 56.09(6)
Se2 Cu2 Cu9 128.68(8)
Se5 Cu2 Cu8 55.30(6)
Se3 Cu2 Cu8 132.06(8)
Se2 Cu2 Cu8 96.46(7)
Cu9 Cu2 Cu8 76.45(7)
Se5 Cu2 Cu11 130.12(8)
Se3 Cu2 Cu11 96.15(7)
Se2 Cu2 Cu11 54.50(6)
Cu9 Cu2 Cu11 74.81(7)
Cu8 Cu2 Cu11 75.73(7)
Se8 Cu3 Se4 96.08(7)
Se8 Cu3 Br2 125.84(8)
Se4 Cu3 Br2 123.84(8)
Se8 Cu3 Se01 106.12(7)
Se4 Cu3 Se01 106.67(7)
Br2 Cu3 Se01 96.34(6)
Se8 Cu3 Cu9 158.00(9)
Se4 Cu3 Cu9 97.20(7)
Br2 Cu3 Cu9 58.19(6)
Se01 Cu3 Cu9 53.08(5)
Se8 Cu3 Cu6 99.15(7)
Se4 Cu3 Cu6 158.33(9)
Br2 Cu3 Cu6 56.73(6)
Se01 Cu3 Cu6 54.18(6)
Cu9 Cu3 Cu6 63.88(6)
Se8 Cu3 Cu11 101.89(8)
Se4 Cu3 Cu11 53.87(6)
Br2 Cu3 Cu11 130.36(8)
Se01 Cu3 Cu11 53.42(6)
Cu9 Cu3 Cu11 72.49(7)
Cu6 Cu3 Cu11 107.55(8)
Se8 Cu3 Cu10 53.55(6)
Se4 Cu3 Cu10 101.54(7)
Br2 Cu3 Cu10 132.36(8)
Se01 Cu3 Cu10 53.33(5)
Cu9 Cu3 Cu10 106.40(8)
Cu6 Cu3 Cu10 75.81(7)
Cu11 Cu3 Cu10 64.62(6)
Se9 Cu4 Se6 98.54(7)
Se9 Cu4 Br3 124.69(8)
Se6 Cu4 Br3 122.33(8)
Se9 Cu4 Se01 108.17(7)
Se6 Cu4 Se01 107.57(7)
Br3 Cu4 Se01 94.14(6)
Se9 Cu4 Cu6 54.72(6)
Se6 Cu4 Cu6 103.22(7)
Br3 Cu4 Cu6 131.77(8)
Se01 Cu4 Cu6 54.56(6)
Se9 Cu4 Cu9 103.79(7)
Se6 Cu4 Cu9 55.43(6)
Br3 Cu4 Cu9 129.19(8)
Se01 Cu4 Cu9 53.24(5)
Cu6 Cu4 Cu9 64.27(6)
Se9 Cu4 Cu7 99.02(7)
Se6 Cu4 Cu7 157.92(9)
Br3 Cu4 Cu7 55.36(6)
Se01 Cu4 Cu7 53.86(6)
Cu6 Cu4 Cu7 76.53(7)
Cu9 Cu4 Cu7 107.08(8)
Se9 Cu4 Cu8 159.82(8)
Se6 Cu4 Cu8 95.80(7)
Br3 Cu4 Cu8 56.21(6)
Se01 Cu4 Cu8 53.55(6)
Cu6 Cu4 Cu8 108.08(8)
Cu9 Cu4 Cu8 73.09(7)
Cu7 Cu4 Cu8 64.10(6)
Se12 Cu5 Se1 97.00(7)
Se12 Cu5 Br1 125.84(8)
Se1 Cu5 Br1 122.93(8)
Se12 Cu5 Se01 107.15(7)
Se1 Cu5 Se01 107.17(7)
Br1 Cu5 Se01 95.09(7)
Se12 Cu5 Cu10 99.00(7)
Se1 Cu5 Cu10 158.21(9)
Br1 Cu5 Cu10 56.57(6)
Se01 Cu5 Cu10 53.76(6)
Se12 Cu5 Cu7 53.81(6)
Se1 Cu5 Cu7 102.75(7)
Br1 Cu5 Cu7 131.87(8)
Se01 Cu5 Cu7 54.12(6)
Cu10 Cu5 Cu7 75.44(7)
Se12 Cu5 Cu8 102.01(7)
Se1 Cu5 Cu8 54.11(6)
Br1 Cu5 Cu8 130.21(8)
Se01 Cu5 Cu8 54.01(6)
Cu10 Cu5 Cu8 107.76(8)
Cu7 Cu5 Cu8 64.82(6)
Se12 Cu5 Cu11 159.14(9)
Se1 Cu5 Cu11 96.12(7)
Br1 Cu5 Cu11 57.36(6)
Se01 Cu5 Cu11 53.21(6)
Cu10 Cu5 Cu11 64.62(6)
Cu7 Cu5 Cu11 107.32(8)
Cu8 Cu5 Cu11 73.08(7)
Se7 Cu6 Se9 104.68(8)
Se7 Cu6 Br2 107.59(8)
Se9 Cu6 Br2 109.22(8)
Se7 Cu6 Se01 123.69(9)
Se9 Cu6 Se01 112.71(8)
Br2 Cu6 Se01 98.20(7)
Se7 Cu6 Cu4 145.35(8)
Se9 Cu6 Cu4 53.60(6)
Br2 Cu6 Cu4 105.42(7)
Se01 Cu6 Cu4 60.31(6)
Se7 Cu6 Cu1 52.44(5)
Se9 Cu6 Cu1 101.44(7)
Br2 Cu6 Cu1 147.43(8)
Se01 Cu6 Cu1 79.36(7)
Cu4 Cu6 Cu1 101.42(7)
Se7 Cu6 Cu3 97.99(7)
Se9 Cu6 Cu3 155.17(8)
Br2 Cu6 Cu3 53.06(5)
Se01 Cu6 Cu3 60.18(6)
Cu4 Cu6 Cu3 110.17(8)
Cu1 Cu6 Cu3 100.33(7)
Se7 Cu6 Cu9 155.30(8)
Se9 Cu6 Cu9 98.14(7)
Br2 Cu6 Cu9 54.82(5)
Se01 Cu6 Cu9 52.41(6)
Cu4 Cu6 Cu9 58.14(6)
Cu1 Cu6 Cu9 131.76(9)
Cu3 Cu6 Cu9 58.02(5)
Se10 Cu7 Se12 106.38(7)
Se10 Cu7 Br3 108.95(8)
Se12 Cu7 Br3 109.37(8)
Se10 Cu7 Se01 123.74(8)
Se12 Cu7 Se01 111.37(8)
Br3 Cu7 Se01 96.15(7)
Se10 Cu7 Cu1 52.50(5)
Se12 Cu7 Cu1 101.92(7)
Br3 Cu7 Cu1 147.64(8)
Se01 Cu7 Cu1 79.58(7)
Se10 Cu7 Cu5 145.01(8)
Se12 Cu7 Cu5 52.85(5)
Br3 Cu7 Cu5 104.96(7)
Se01 Cu7 Cu5 59.37(6)
Cu1 Cu7 Cu5 100.29(7)
Se10 Cu7 Cu4 98.21(7)
Se12 Cu7 Cu4 153.85(8)
Br3 Cu7 Cu4 52.62(5)
Se01 Cu7 Cu4 59.16(6)
Cu1 Cu7 Cu4 100.03(7)
Cu5 Cu7 Cu4 109.16(7)
Se5 Cu8 Se1 105.57(8)
Se5 Cu8 Se01 126.75(9)
Se1 Cu8 Se01 110.66(8)
Se5 Cu8 Br3 108.41(8)
Se1 Cu8 Br3 109.67(8)
Se01 Cu8 Br3 94.69(7)
Se5 Cu8 Cu2 52.11(6)
Se1 Cu8 Cu2 102.62(8)
Se01 Cu8 Cu2 82.34(7)
Br3 Cu8 Cu2 146.34(9)
Se5 Cu8 Cu5 146.83(9)
Se1 Cu8 Cu5 52.56(6)
Se01 Cu8 Cu5 59.10(6)
Br3 Cu8 Cu5 103.06(7)
Cu2 Cu8 Cu5 103.92(8)
Se5 Cu8 Cu4 99.87(8)
Se1 Cu8 Cu4 152.80(8)
Se01 Cu8 Cu4 58.63(6)
Br3 Cu8 Cu4 51.76(5)
Cu2 Cu8 Cu4 100.49(7)
Cu5 Cu8 Cu4 107.78(7)
Se3 Cu9 Se6 103.29(7)
Se3 Cu9 Se01 128.47(9)
Se6 Cu9 Se01 112.66(7)
Se3 Cu9 Br2 105.28(7)
Se6 Cu9 Br2 107.39(8)
Se01 Cu9 Br2 97.96(6)
Se3 Cu9 Cu2 53.30(5)
Se6 Cu9 Cu2 99.43(7)
Se01 Cu9 Cu2 84.54(7)
Br2 Cu9 Cu2 149.49(8)
Se3 Cu9 Cu4 147.64(8)
Se6 Cu9 Cu4 53.30(5)
Se01 Cu9 Cu4 60.56(5)
Br2 Cu9 Cu4 103.43(7)
Cu2 Cu9 Cu4 104.17(7)
Se3 Cu9 Cu3 99.48(7)
Se6 Cu9 Cu3 153.42(8)
Se01 Cu9 Cu3 60.71(6)
Br2 Cu9 Cu3 52.62(5)
Cu2 Cu9 Cu3 105.14(7)
Cu4 Cu9 Cu3 109.74(7)
Se3 Cu9 Cu6 154.78(8)
Se6 Cu9 Cu6 96.49(7)
Se01 Cu9 Cu6 53.88(6)
Br2 Cu9 Cu6 53.08(5)
Cu2 Cu9 Cu6 138.41(9)
Cu4 Cu9 Cu6 57.59(5)
Cu3 Cu9 Cu6 58.10(5)
Se8 Cu10 Se11 106.26(8)
Se8 Cu10 Se01 111.67(8)
Se11 Cu10 Se01 125.03(8)
Se8 Cu10 Br1 107.94(8)
Se11 Cu10 Br1 107.53(8)
Se01 Cu10 Br1 97.02(7)
Se8 Cu10 Cu1 101.36(7)
Se11 Cu10 Cu1 53.28(5)
Se01 Cu10 Cu1 80.90(7)
Br1 Cu10 Cu1 149.04(8)
Se8 Cu10 Cu5 153.37(8)
Se11 Cu10 Cu5 98.02(7)
Se01 Cu10 Cu5 59.88(6)
Br1 Cu10 Cu5 52.92(5)
Cu1 Cu10 Cu5 101.87(7)
Se8 Cu10 Cu3 52.72(5)
Se11 Cu10 Cu3 146.19(8)
Se01 Cu10 Cu3 59.78(6)
Br1 Cu10 Cu3 104.58(7)
Cu1 Cu10 Cu3 100.94(7)
Cu5 Cu10 Cu3 109.72(7)
Se2 Cu11 Se4 105.19(8)
Se2 Cu11 Se01 126.38(9)
Se4 Cu11 Se01 112.17(8)
Se2 Cu11 Br1 109.01(9)
Se4 Cu11 Br1 107.02(8)
Se01 Cu11 Br1 95.45(7)
Se2 Cu11 Cu2 52.40(6)
Se4 Cu11 Cu2 102.27(7)
Se01 Cu11 Cu2 82.45(7)
Br1 Cu11 Cu2 149.04(8)
Se2 Cu11 Cu3 145.81(8)
Se4 Cu11 Cu3 53.00(6)
Se01 Cu11 Cu3 59.86(6)
Br1 Cu11 Cu3 103.14(7)
Cu2 Cu11 Cu3 102.34(8)
Se2 Cu11 Cu5 100.43(7)
Se4 Cu11 Cu5 151.54(8)
Se01 Cu11 Cu5 59.16(6)
Br1 Cu11 Cu5 51.81(5)
Cu2 Cu11 Cu5 103.08(8)
Cu3 Cu11 Cu5 108.52(7)
O2 P1 O1 103.0(5)
O2 P1 Se4 110.1(3)
O1 P1 Se4 109.4(4)
O2 P1 Se3 105.7(3)
O1 P1 Se3 109.6(4)
Se4 P1 Se3 117.88(13)
O4 P2 O3 103.3(7)
O4 P2 Se2 105.6(5)
O3 P2 Se2 109.1(5)
O4 P2 Se1 109.7(5)
O3 P2 Se1 108.9(5)
Se2 P2 Se1 119.1(2)
O6 P3 O5 103.4(9)
O6 P3 Se5 110.1(5)
O5 P3 Se5 102.4(6)
O6 P3 Se6 107.9(7)
O5 P3 Se6 112.8(5)
Se5 P3 Se6 119.14(15)
O7 P4 O8 102.2(6)
O7 P4 Se8 110.6(4)
O8 P4 Se8 105.7(4)
O7 P4 Se7 111.2(4)
O8 P4 Se7 107.5(4)
Se8 P4 Se7 118.16(14)
O9 P5 O10 102.0(4)
O9 P5 Se9 111.3(4)
O10 P5 Se9 104.6(3)
O9 P5 Se10 107.7(3)
O10 P5 Se10 110.7(4)
Se9 P5 Se10 119.11(13)
O12 P6 O11 102.1(5)
O12 P6 Se12 110.7(4)
O11 P6 Se12 104.9(3)
O12 P6 Se11 108.6(4)
O11 P6 Se11 110.9(4)
Se12 P6 Se11 118.45(13)
C1 O1 P1 125.5(9)
C4 O2 P1 121.7(8)
C7 O3 P2 127.2(18)
C10 O4 P2 126.1(14)
C13 O5 P3 133.5(15)
C16 O6 P3 138.3(19)
C19 O7 P4 122.5(8)
C22A O8 P4 136.8(27)
C22 O8 P4 132.2(15)
C25 O9 P5 122.9(7)
C28 O10 P5 120.6(8)
C31 O11 P6 121.5(8)
C34 O12 P6 124.2(8)
C2 C1 C3 107.7(21)
C2 C1 O1 107.7(22)
C3 C1 O1 105.7(20)
C6 C4 O2 106.8(12)
C6 C4 C5 112.7(16)
O2 C4 C5 106.2(11)
O3 C7 C8 107.8(34)
O3 C7 C9 103.8(27)
C8 C7 C9 115.7(34)
O4 C10 C12 102.8(27)
O4 C10 C11 106.7(28)
C12 C10 C11 110.9(25)
O5 C13 C15 126.3(26)
O5 C13 C14 101.1(20)
C15 C13 C14 95.0(25)
O7 C19 C21 111.2(13)
O7 C19 C20 104.2(13)
C21 C19 C20 111.6(16)
O9 C25 C26 105.6(12)
O9 C25 C27 108.6(11)
C26 C25 C27 113.2(13)
O10 C28 C29 104.9(13)
O10 C28 C30 106.4(13)
C29 C28 C30 111.4(16)
C33 C31 C32 113.5(18)
C33 C31 O11 105.6(15)
C32 C31 O11 107.3(13)
O12 C34 C36 108.1(14)
O12 C34 C35 103.4(14)
C36 C34 C35 114.2(18)
O6 C16 C17 103.0(33)
O6 C16 C18 79.6(25)
C17 C16 C18 104.6(43)
C23 C22 C24 117.2(35)
C23 C22 O8 113.4(29)
C24 C22 O8 118.8(30)
C24A C22A O8 129.7(57)
C24A C22A C23A 77.1(48)
O8 C22A C23A 112.6(45)
C22A C23A C24A 46.6(29)
C22A C24A C23A 56.3(40)

loop_
_geom_bond_atom_site_label_1
_geom_bond_atom_site_label_2
_geom_bond_distance
Br3 Cu4 2.453(2)
Br3 Cu7 2.539(2)
Br3 Cu8 2.595(2)
Br2 Cu3 2.451(2)
Br2 Cu6 2.564(2)
Br2 Cu9 2.622(2)
Br1 Cu5 2.452(2)
Br1 Cu10 2.565(2)
Br1 Cu11 2.627(2)
Se01 Cu9 2.519(2)
Se01 Cu10 2.551(2)
Se01 Cu11 2.552(2)
Se01 Cu6 2.568(2)
Se01 Cu7 2.576(2)
Se01 Cu8 2.580(2)
Se01 Cu5 2.736(2)
Se01 Cu4 2.739(2)
Se01 Cu3 2.748(2)
Se1 P2 2.167(4)
Se1 Cu5 2.430(2)
Se1 Cu8 2.480(2)
Se2 P2 2.166(4)
Se2 Cu2 2.369(2)
Se2 Cu11 2.434(2)
Se3 P1 2.180(3)
Se3 Cu2 2.368(2)
Se3 Cu9 2.452(2)
Se4 P1 2.169(3)
Se4 Cu3 2.436(2)
Se4 Cu11 2.464(2)
Se5 P3 2.159(4)
Se5 Cu2 2.350(2)
Se5 Cu8 2.448(2)
Se6 P3 2.165(4)
Se6 Cu4 2.436(2)
Se6 Cu9 2.502(2)
Se7 P4 2.177(3)
Se7 Cu1 2.378(2)
Se7 Cu6 2.442(2)
Se8 P4 2.155(3)
Se8 Cu3 2.424(2)
Se8 Cu10 2.451(2)
Se9 P5 2.161(3)
Se9 Cu4 2.425(2)
Se9 Cu6 2.459(2)
Se10 P5 2.186(3)
Se10 Cu1 2.371(2)
Se10 Cu7 2.447(2)
Se11 P6 2.182(3)
Se11 Cu1 2.378(2)
Se11 Cu10 2.453(2)
Se12 P6 2.156(3)
Se12 Cu5 2.426(2)
Se12 Cu7 2.456(2)
Cu1 Cu10 2.804(2)
Cu1 Cu7 2.851(2)
Cu1 Cu6 2.869(2)
Cu2 Cu9 2.787(2)
Cu2 Cu8 2.842(2)
Cu2 Cu11 2.861(2)
Cu3 Cu9 2.883(2)
Cu3 Cu6 2.886(2)
Cu3 Cu11 2.919(3)
Cu3 Cu10 2.925(2)
Cu4 Cu6 2.860(2)
Cu4 Cu9 2.877(2)
Cu4 Cu7 2.936(2)
Cu4 Cu8 2.970(3)
Cu5 Cu10 2.897(2)
Cu5 Cu7 2.916(2)
Cu5 Cu8 2.932(3)
Cu5 Cu11 2.947(2)
Cu6 Cu9 3.052(2)
P1 O2 1.564(8)
P1 O1 1.584(9)
P2 O4 1.566(11)
P2 O3 1.573(13)
P3 O6 1.576(12)
P3 O5 1.576(11)
P4 O7 1.544(9)
P4 O8 1.588(10)
P5 O9 1.585(7)
P5 O10 1.591(8)
P6 O12 1.572(8)
P6 O11 1.577(8)
O1 C1 1.47(2)
O2 C4 1.506(14)
O3 C7 1.34(3)
O4 C10 1.44(3)
O5 C13 1.31(2)
O6 C16 1.502(5)
O7 C19 1.47(2)
O8 C22A 1.36(6)
O8 C22 1.44(3)
O9 C25 1.480(13)
O10 C28 1.48(2)
O11 C31 1.49(2)
O12 C34 1.47(2)
C1 C2 1.41(3)
C1 C3 1.44(3)
C4 C6 1.47(2)
C4 C5 1.52(2)
C8 C7 1.46(4)
C7 C9 1.548(5)
C10 C12 1.45(4)
C10 C11 1.57(5)
C13 C15 1.34(3)
C13 C14 1.54(4)
C19 C21 1.50(2)
C19 C20 1.56(2)
C25 C26 1.49(2)
C25 C27 1.51(2)
C28 C29 1.49(2)
C28 C30 1.52(2)
C31 C33 1.46(3)
C31 C32 1.48(3)
C34 C36 1.49(2)
C34 C35 1.54(2)
C16 C17 1.547(5)
C16 C18 1.549(5)
C22 C23 1.28(4)
C22 C24 1.33(5)
C22A C24A 1.26(7)
C22A C23A 1.44(6)
C23A C24A 1.69(7)
